data_7006801
loop_
_publ_author_name
'Chiba, Hirokazu'
'Wada, Akihide'
'Ozeki, Tomoji'

_publ_section_title
;
 Cation-controlled assembly of Na+-linked lacunary alpha-Keggin
 tungstosilicates.
;
_journal_issue 9
_journal_name_full 'Dalton transactions (Cambridge, England : 2003)'
_journal_page_first 1213
_journal_page_last 1217
_journal_paper_doi 10.1039/b514169a
_journal_year 2006
_chemical_absolute_configuration ad
_chemical_formula_moiety '(C H6 N3 1+)7, (Na O39 Si W11 7-), (C3 H6 O), 8(H2 O)'
_chemical_formula_sum 'C10 H64 N21 Na O48 Si W11'
_chemical_formula_weight 3320.25
_chemical_name_systematic
;
?
;
_space_group_IT_number 4
_symmetry_cell_setting monoclinic
_symmetry_space_group_name_Hall 'P 2yb'
_symmetry_space_group_name_H-M 'P 1 21 1'
_atom_sites_solution_hydrogens geom
_atom_sites_solution_primary direct
_atom_sites_solution_secondary difmap
_audit_creation_method SHELXL-97
_cell_angle_alpha 90.00
_cell_angle_beta 113.680(1)
_cell_angle_gamma 90.00
_cell_formula_units_Z 2
_cell_length_a 12.098(1)
_cell_length_b 22.786(1)
_cell_length_c 11.955(1)
_cell_measurement_reflns_used 21927
_cell_measurement_temperature 85(2)
_cell_measurement_theta_max 13.52
_cell_measurement_theta_min 1.19
_cell_volume 3018.1(4)
_computing_cell_refinement 'Scalepack (Otwinowski & Minor, 1997)'
_computing_data_collection 'DIP Xpress (MAC Science, 1999)'
_computing_data_reduction 'Denzo (Otwinowski & Minor, 1997)'
_computing_structure_refinement 'SHELXL-97 (Sheldrick, 1997)'
_computing_structure_solution 'SHELXS-97 (Sheldrick, 1990)'
_diffrn_ambient_temperature 85(2)
_diffrn_detector_area_resol_mean 10
_diffrn_measured_fraction_theta_full 0.993
_diffrn_measured_fraction_theta_max 0.993
_diffrn_measurement_device_type 'MAC Science DIP LABO'
_diffrn_measurement_method 'oscillation method, \w scans'
_diffrn_radiation_monochromator 'Si 111'
_diffrn_radiation_source 'SPring-8 BL04B2 bending magnet beamline'
_diffrn_radiation_type synchrotron
_diffrn_radiation_wavelength 0.3282
_diffrn_reflns_av_R_equivalents 0.0174
_diffrn_reflns_av_sigmaI/netI 0.0256
_diffrn_reflns_limit_h_max 17
_diffrn_reflns_limit_h_min -17
_diffrn_reflns_limit_k_max 31
_diffrn_reflns_limit_k_min -32
_diffrn_reflns_limit_l_max 16
_diffrn_reflns_limit_l_min -17
_diffrn_reflns_number 41768
_diffrn_reflns_theta_full 13.52
_diffrn_reflns_theta_max 13.52
_diffrn_reflns_theta_min 1.19
_diffrn_standards_number 0
_exptl_absorpt_coefficient_mu 2.795
_exptl_absorpt_correction_T_max 0.72204
_exptl_absorpt_correction_T_min 0.71227
_exptl_absorpt_correction_type multi-scan
_exptl_absorpt_process_details 'PLATON MULABS (Spek, 2001)'
_exptl_crystal_colour colourless
_exptl_crystal_density_diffrn 3.654
_exptl_crystal_density_method 'not measured'
_exptl_crystal_description plate
_exptl_crystal_F_000 2988
_exptl_crystal_size_max 0.16
_exptl_crystal_size_mid 0.06
_exptl_crystal_size_min 0.04
_refine_diff_density_max 5.223
_refine_diff_density_min -2.142
_refine_diff_density_rms 0.245
_refine_ls_abs_structure_details 'Flack H D (1983), Acta Cryst. A39, 876-881'
_refine_ls_abs_structure_Flack 0.38(3)
_refine_ls_extinction_method none
_refine_ls_goodness_of_fit_ref 1.098
_refine_ls_hydrogen_treatment constr
_refine_ls_matrix_type full
_refine_ls_number_parameters 435
_refine_ls_number_reflns 17646
_refine_ls_number_restraints 1
_refine_ls_restrained_S_all 1.098
_refine_ls_R_factor_all 0.0247
_refine_ls_R_factor_gt 0.0246
_refine_ls_shift/su_max 0.001
_refine_ls_shift/su_mean 0.000
_refine_ls_structure_factor_coef Fsqd
_refine_ls_weighting_details 'calc w=1/[\s^2^(Fo^2^)+(0.0097P)^2^+47.8536P] where P=(Fo^2^+2Fc^2^)/3'
_refine_ls_weighting_scheme calc
_refine_ls_wR_factor_gt 0.0593
_refine_ls_wR_factor_ref 0.0594
_reflns_number_gt 17607
_reflns_number_total 17646
_reflns_threshold_expression >2\s(I)
_cod_data_source_file b514169a.txt
_cod_data_source_block compound_1
_cod_database_code 7006801

loop_
_symmetry_equiv_pos_as_xyz
'x, y, z'
'-x, y+1/2, -z'

loop_
_atom_site_label
_atom_site_type_symbol
_atom_site_fract_x
_atom_site_fract_y
_atom_site_fract_z
_atom_site_U_iso_or_equiv
_atom_site_adp_type
_atom_site_occupancy
_atom_site_symmetry_multiplicity
_atom_site_calc_flag
_atom_site_refinement_flags
_atom_site_disorder_assembly
_atom_site_disorder_group
W1 W 0.28384(2) 0.333515(12) 0.49146(2) 0.00731(5) Uani 1 1 d . . .
W2 W 0.54618(2) 0.337566(13) 0.72759(2) 0.00731(5) Uani 1 1 d . . .
W3 W 0.46885(2) 0.285376(14) 0.20875(2) 0.00932(5) Uani 1 1 d . . .
W4 W 0.23072(2) 0.225006(12) 0.24320(2) 0.00589(5) Uani 1 1 d . . .
W5 W 0.25597(2) 0.170834(12) 0.54131(2) 0.00624(5) Uani 1 1 d . . .
W6 W 0.52214(2) 0.174886(12) 0.77616(2) 0.00617(5) Uani 1 1 d . . .
W7 W 0.78577(2) 0.233790(13) 0.73753(2) 0.00716(5) Uani 1 1 d . . .
W8 W 0.75821(2) 0.288956(14) 0.46587(3) 0.01040(5) Uani 1 1 d . . .
W9 W 0.45041(2) 0.135741(13) 0.24552(2) 0.00864(5) Uani 1 1 d . . .
W10 W 0.47669(3) 0.080463(12) 0.54709(3) 0.00910(5) Uani 1 1 d . . .
W11 W 0.74484(2) 0.139596(14) 0.50957(3) 0.00997(5) Uani 1 1 d . . .
Si1 Si 0.50135(17) 0.23400(10) 0.49932(17) 0.0060(3) Uani 1 1 d . . .
Na1 Na 0.5242(3) 0.40351(16) 0.4552(3) 0.0173(6) Uani 1 1 d . . .
O1 O 0.1441(5) 0.3529(2) 0.4860(5) 0.0146(10) Uiso 1 1 d . . .
O2 O 0.5853(5) 0.3605(3) 0.8758(5) 0.0137(10) Uiso 1 1 d . . .
O3 O 0.4746(5) 0.3111(3) 0.0750(5) 0.0141(10) Uiso 1 1 d . . .
O4 O 0.0819(5) 0.2260(2) 0.1413(5) 0.0113(9) Uiso 1 1 d . . .
O5 O 0.1176(5) 0.1526(2) 0.5377(5) 0.0122(10) Uiso 1 1 d . . .
O6 O 0.5570(5) 0.1578(2) 0.9264(5) 0.0114(10) Uiso 1 1 d . . .
O7 O 0.9075(5) 0.2380(3) 0.8749(5) 0.0131(10) Uiso 1 1 d . . .
O8 O 0.8702(5) 0.3158(3) 0.4245(5) 0.0147(10) Uiso 1 1 d . . .
O9 O 0.4399(5) 0.0788(3) 0.1482(5) 0.0165(10) Uiso 1 1 d . . .
O10 O 0.4841(5) 0.0055(3) 0.5489(5) 0.0186(11) Uiso 1 1 d . . .
O11 O 0.8379(5) 0.0837(3) 0.5052(5) 0.0171(11) Uiso 1 1 d . . .
O12 O 0.3283(5) 0.3987(3) 0.4442(5) 0.0172(11) Uiso 1 1 d . . .
O13 O 0.5727(5) 0.4016(2) 0.6598(5) 0.0131(10) Uiso 1 1 d . . .
O14 O 0.4559(5) 0.3500(2) 0.2811(5) 0.0144(10) Uiso 1 1 d . . .
O15 O 0.6927(5) 0.3523(3) 0.4913(5) 0.0152(10) Uiso 1 1 d . . .
O16 O 0.3736(4) 0.3486(2) 0.6650(5) 0.0095(9) Uiso 1 1 d . . .
O17 O 0.2960(5) 0.2700(2) 0.1486(5) 0.0101(9) Uiso 1 1 d . . .
O18 O 0.3518(4) 0.1624(2) 0.7147(4) 0.0087(9) Uiso 1 1 d . . .
O19 O 0.8516(5) 0.2771(2) 0.6408(5) 0.0110(9) Uiso 1 1 d . . .
O20 O 0.4709(5) 0.1979(2) 0.1597(5) 0.0113(9) Uiso 1 1 d . . .
O21 O 0.2809(5) 0.1559(2) 0.1872(5) 0.0104(9) Uiso 1 1 d . . .
O22 O 0.3161(4) 0.0925(2) 0.5275(5) 0.0100(9) Uiso 1 1 d . . .
O23 O 0.5300(5) 0.0953(2) 0.7172(5) 0.0115(9) Uiso 1 1 d . . .
O24 O 0.8305(5) 0.1643(2) 0.6755(5) 0.0119(9) Uiso 1 1 d . . .
O25 O 0.8075(5) 0.2021(2) 0.4574(5) 0.0130(10) Uiso 1 1 d . . .
O26 O 0.2385(4) 0.2912(2) 0.3394(5) 0.0096(9) Uiso 1 1 d . . .
O27 O 0.2584(4) 0.2499(2) 0.5528(5) 0.0088(9) Uiso 1 1 d . . .
O28 O 0.5068(4) 0.2534(2) 0.7699(4) 0.0073(8) Uiso 1 1 d . . .
O29 O 0.6940(4) 0.2985(2) 0.7450(5) 0.0094(9) Uiso 1 1 d . . .
O30 O 0.2177(4) 0.1782(2) 0.3685(5) 0.0095(9) Uiso 1 1 d . . .
O31 O 0.6833(4) 0.1849(2) 0.7827(5) 0.0099(9) Uiso 1 1 d . . .
O32 O 0.6339(5) 0.2718(2) 0.3083(5) 0.0120(10) Uiso 1 1 d . . .
O33 O 0.4295(5) 0.0976(2) 0.3779(5) 0.0117(9) Uiso 1 1 d . . .
O34 O 0.6356(5) 0.1009(2) 0.5610(5) 0.0112(9) Uiso 1 1 d . . .
O35 O 0.6181(5) 0.1335(2) 0.3475(5) 0.0117(9) Uiso 1 1 d . . .
O36 O 0.4671(4) 0.2969(2) 0.5385(4) 0.0088(9) Uiso 1 1 d . . .
O37 O 0.4357(4) 0.2245(2) 0.3517(4) 0.0086(9) Uiso 1 1 d . . .
O38 O 0.4573(4) 0.1812(2) 0.5662(4) 0.0085(9) Uiso 1 1 d . . .
O39 O 0.6459(4) 0.2276(2) 0.5381(5) 0.0109(9) Uiso 1 1 d . . .
C1 C -0.0037(9) 0.4753(5) 0.5291(9) 0.030(2) Uiso 1 1 d . . .
N1 N 0.0623(8) 0.4702(4) 0.4626(8) 0.034(2) Uiso 1 1 d . . .
H1A H 0.0762 0.4353 0.4394 0.041 Uiso 1 1 calc R . .
H1B H 0.0917 0.5018 0.4420 0.041 Uiso 1 1 calc R . .
N2 N -0.0449(10) 0.4270(5) 0.5568(10) 0.043(2) Uiso 1 1 d . . .
H2A H -0.0897 0.4286 0.5993 0.051 Uiso 1 1 calc R . .
H2B H -0.0279 0.3929 0.5330 0.051 Uiso 1 1 calc R . .
N3 N -0.0254(8) 0.5280(4) 0.5616(8) 0.0272(16) Uiso 1 1 d . . .
H3A H -0.0698 0.5318 0.6042 0.033 Uiso 1 1 calc R . .
H3B H 0.0045 0.5593 0.5407 0.033 Uiso 1 1 calc R . .
C2 C 0.3033(7) 0.4868(4) 0.7310(7) 0.0182(14) Uiso 1 1 d . . .
N4 N 0.3708(6) 0.4874(4) 0.6654(6) 0.0202(13) Uiso 1 1 d . . .
H4A H 0.3894 0.4542 0.6395 0.024 Uiso 1 1 calc R . .
H4B H 0.3966 0.5209 0.6483 0.024 Uiso 1 1 calc R . .
N5 N 0.2667(7) 0.4366(3) 0.7547(7) 0.0191(13) Uiso 1 1 d . . .
H5A H 0.2224 0.4352 0.7978 0.023 Uiso 1 1 calc R . .
H5B H 0.2861 0.4039 0.7276 0.023 Uiso 1 1 calc R . .
N6 N 0.2764(7) 0.5366(4) 0.7697(7) 0.0216(14) Uiso 1 1 d . . .
H6A H 0.2323 0.5365 0.8130 0.026 Uiso 1 1 calc R . .
H6B H 0.3024 0.5700 0.7523 0.026 Uiso 1 1 calc R . .
C3 C 0.4708(8) 0.4774(5) 0.0770(8) 0.0267(17) Uiso 1 1 d . . .
N7 N 0.4203(10) 0.4681(5) 0.1557(10) 0.047(3) Uiso 1 1 d . . .
H7A H 0.4064 0.4320 0.1729 0.057 Uiso 1 1 calc R . .
H7B H 0.4006 0.4980 0.1905 0.057 Uiso 1 1 calc R . .
N8 N 0.4998(9) 0.4336(5) 0.0257(9) 0.038(2) Uiso 1 1 d . . .
H8A H 0.5318 0.4399 -0.0275 0.046 Uiso 1 1 calc R . .
H8B H 0.4876 0.3974 0.0441 0.046 Uiso 1 1 calc R . .
N9 N 0.4876(11) 0.5324(5) 0.0522(11) 0.049(3) Uiso 1 1 d . . .
H9A H 0.5195 0.5400 -0.0007 0.059 Uiso 1 1 calc R . .
H9B H 0.4670 0.5613 0.0886 0.059 Uiso 1 1 calc R . .
C4 C 0.8272(6) 0.1849(3) 0.1760(7) 0.0120(13) Uiso 1 1 d . . .
N10 N 0.7191(6) 0.1787(3) 0.1757(6) 0.0134(11) Uiso 1 1 d . . .
H10A H 0.6557 0.1754 0.1061 0.016 Uiso 1 1 calc R . .
H10B H 0.7101 0.1779 0.2452 0.016 Uiso 1 1 calc R . .
N11 N 0.8421(6) 0.1863(3) 0.0728(6) 0.0133(12) Uiso 1 1 d . . .
H11A H 0.7793 0.1830 0.0026 0.016 Uiso 1 1 calc R . .
H11B H 0.9149 0.1904 0.0739 0.016 Uiso 1 1 calc R . .
N12 N 0.9224(6) 0.1878(3) 0.2824(6) 0.0151(12) Uiso 1 1 d . . .
H12A H 0.9125 0.1856 0.3513 0.018 Uiso 1 1 calc R . .
H12B H 0.9953 0.1920 0.2838 0.018 Uiso 1 1 calc R . .
C5 C 0.8590(7) 0.3336(4) 0.1284(7) 0.0152(13) Uiso 1 1 d . . .
N13 N 0.7491(6) 0.3264(3) 0.1268(6) 0.0167(13) Uiso 1 1 d . . .
H13A H 0.7402 0.3200 0.1953 0.020 Uiso 1 1 calc R . .
H13B H 0.6853 0.3280 0.0571 0.020 Uiso 1 1 calc R . .
N14 N 0.8728(7) 0.3444(3) 0.0269(7) 0.0193(13) Uiso 1 1 d . . .
H14A H 0.9455 0.3500 0.0288 0.023 Uiso 1 1 calc R . .
H14B H 0.8093 0.3461 -0.0430 0.023 Uiso 1 1 calc R . .
N15 N 0.9540(6) 0.3312(3) 0.2323(6) 0.0145(12) Uiso 1 1 d . . .
H15A H 1.0265 0.3368 0.2336 0.017 Uiso 1 1 calc R . .
H15B H 0.9453 0.3240 0.3006 0.017 Uiso 1 1 calc R . .
C6 C 0.8531(7) 0.6266(3) 0.1317(7) 0.0119(13) Uiso 1 1 d . . .
N16 N 0.7366(6) 0.6345(3) 0.1025(6) 0.0175(13) Uiso 1 1 d . . .
H16A H 0.7100 0.6401 0.1602 0.021 Uiso 1 1 calc R . .
H16B H 0.6856 0.6342 0.0253 0.021 Uiso 1 1 calc R . .
N17 N 0.8949(6) 0.6176(3) 0.0455(6) 0.0158(12) Uiso 1 1 d . . .
H17A H 0.9726 0.6120 0.0661 0.019 Uiso 1 1 calc R . .
H17B H 0.8448 0.6172 -0.0320 0.019 Uiso 1 1 calc R . .
N18 N 0.9287(7) 0.6271(3) 0.2471(7) 0.0181(13) Uiso 1 1 d . . .
H18A H 0.9016 0.6327 0.3045 0.022 Uiso 1 1 calc R . .
H18B H 1.0064 0.6219 0.2671 0.022 Uiso 1 1 calc R . .
C7 C 0.8189(6) 0.7784(3) 0.1923(6) 0.0080(11) Uiso 1 1 d . . .
N19 N 0.7029(6) 0.7837(3) 0.1676(6) 0.0133(11) Uiso 1 1 d . . .
H19A H 0.6499 0.7839 0.0913 0.016 Uiso 1 1 calc R . .
H19B H 0.6785 0.7869 0.2275 0.016 Uiso 1 1 calc R . .
N20 N 0.8557(6) 0.7736(3) 0.1027(6) 0.0150(12) Uiso 1 1 d . . .
H20A H 0.8027 0.7738 0.0263 0.018 Uiso 1 1 calc R . .
H20B H 0.9331 0.7701 0.1193 0.018 Uiso 1 1 calc R . .
N21 N 0.8986(6) 0.7783(3) 0.3087(6) 0.0144(12) Uiso 1 1 d . . .
H21A H 0.8735 0.7817 0.3680 0.017 Uiso 1 1 calc R . .
H21B H 0.9762 0.7748 0.3260 0.017 Uiso 1 1 calc R . .
C8 C 0.779(2) 0.4828(15) 0.2439(19) 0.095(6) Uiso 1 1 d . . .
H8C H 0.6911 0.4861 0.2182 0.142 Uiso 1 1 calc R . .
H8D H 0.8187 0.5155 0.2983 0.142 Uiso 1 1 calc R . .
H8E H 0.8068 0.4456 0.2871 0.142 Uiso 1 1 calc R . .
C9 C 0.8093(13) 0.4847(9) 0.1302(14) 0.055(3) Uiso 1 1 d . . .
C10 C 0.9338(13) 0.4807(9) 0.1505(14) 0.057(3) Uiso 1 1 d . . .
H10C H 0.9414 0.4825 0.0720 0.085 Uiso 1 1 calc R . .
H10D H 0.9669 0.4435 0.1912 0.085 Uiso 1 1 calc R . .
H10E H 0.9783 0.5134 0.2022 0.085 Uiso 1 1 calc R . .
O40 O 0.7232(9) 0.4848(6) 0.0242(9) 0.058(2) Uiso 1 1 d . . .
O41 O 0.8892(5) 0.0424(3) 0.1079(6) 0.0178(11) Uiso 1 1 d . . .
O42 O 0.8429(5) 0.0789(3) 0.8709(5) 0.0181(11) Uiso 1 1 d . . .
O43 O 0.1180(6) 0.4232(3) 0.8946(7) 0.0267(14) Uiso 1 1 d . . .
O44 O 0.1293(6) 0.0614(3) 0.2578(6) 0.0243(13) Uiso 1 1 d . . .
O45 O 0.1392(6) 0.3761(3) 0.1128(6) 0.0254(13) Uiso 1 1 d . . .
O46 O 0.8762(8) 0.3983(4) 0.7577(8) 0.0368(17) Uiso 1 1 d . . .
O47 O 0.7358(7) 0.4821(5) 0.8025(7) 0.0431(18) Uiso 1 1 d . . .
O48 O 0.2138(12) 0.4772(9) 0.2594(12) 0.087(4) Uiso 1 1 d . . .

loop_
_atom_site_aniso_label
_atom_site_aniso_U_11
_atom_site_aniso_U_22
_atom_site_aniso_U_33
_atom_site_aniso_U_23
_atom_site_aniso_U_13
_atom_site_aniso_U_12
W1 0.00667(11) 0.00842(12) 0.00545(11) 0.00054(9) 0.00097(9) 0.00120(9)
W2 0.00671(11) 0.00955(12) 0.00484(11) -0.00127(9) 0.00145(8) -0.00191(9)
W3 0.00723(11) 0.01627(14) 0.00424(11) 0.00125(10) 0.00206(9) -0.00248(10)
W4 0.00406(10) 0.00942(12) 0.00341(10) 0.00022(9) 0.00067(8) -0.00103(8)
W5 0.00503(10) 0.00871(12) 0.00513(11) -0.00040(9) 0.00221(9) -0.00199(9)
W6 0.00579(10) 0.00926(12) 0.00339(10) 0.00160(9) 0.00178(8) -0.00021(9)
W7 0.00402(10) 0.01324(13) 0.00349(10) 0.00023(9) 0.00074(8) -0.00069(9)
W8 0.00577(11) 0.02030(15) 0.00513(11) -0.00013(10) 0.00217(9) -0.00399(10)
W9 0.00677(11) 0.01378(13) 0.00511(11) -0.00373(9) 0.00210(9) 0.00022(9)
W10 0.01087(12) 0.00707(12) 0.00806(12) -0.00042(9) 0.00246(9) 0.00135(9)
W11 0.00647(11) 0.01689(14) 0.00624(11) -0.00189(10) 0.00222(9) 0.00353(10)
Si1 0.0033(7) 0.0114(8) 0.0020(6) 0.0013(6) -0.0004(5) -0.0010(6)
Na1 0.0162(15) 0.0251(18) 0.0055(12) -0.0020(11) -0.0011(11) 0.0072(12)

loop_
_atom_type_symbol
_atom_type_description
_atom_type_scat_dispersion_real
_atom_type_scat_dispersion_imag
_atom_type_scat_source
C C -0.0017 0.0003 'International Tables Vol C Table 6.1.1.4 and Sasaki (1989)'
H H 0.0000 0.0000 'International Tables Vol C Table 6.1.1.4'
N N -0.0027 0.0006 'International Tables Vol C Table 6.1.1.4 and Sasaki (1989)'
O O -0.0032 0.0011 'International Tables Vol C Table 6.1.1.4 and Sasaki (1989)'
Na Na -0.0020 0.0047 'International Tables Vol C Table 6.1.1.4 and Sasaki (1989)'
Si Si 0.0025 0.0139 'International Tables Vol C Table 6.1.1.4 and Sasaki (1989)'
W W -1.4577 1.8630 'International Tables Vol C Table 6.1.1.4 and Sasaki (1989)'

loop_
_geom_angle_atom_site_label_1
_geom_angle_atom_site_label_2
_geom_angle_atom_site_label_3
_geom_angle
_geom_angle_site_symmetry_1
_geom_angle_site_symmetry_3
_geom_angle_publ_flag
O1 W1 O12 101.2(3) . . ?
O1 W1 O26 100.8(2) . . ?
O12 W1 O26 97.3(2) . . ?
O1 W1 O16 96.5(2) . . ?
O12 W1 O16 94.7(2) . . ?
O26 W1 O16 156.4(2) . . ?
O1 W1 O27 88.1(2) . . ?
O12 W1 O27 170.7(2) . . ?
O26 W1 O27 81.4(2) . . ?
O16 W1 O27 83.4(2) . . ?
O1 W1 O36 166.2(2) . . ?
O12 W1 O36 89.7(2) . . ?
O26 W1 O36 85.9(2) . . ?
O16 W1 O36 74.0(2) . . ?
O27 W1 O36 80.96(19) . . ?
O1 W1 Na1 137.0(2) . . ?
O12 W1 Na1 36.2(2) . . ?
O26 W1 Na1 92.69(16) . . ?
O16 W1 Na1 85.18(16) . . ?
O27 W1 Na1 134.50(15) . . ?
O36 W1 Na1 53.57(14) . . ?
O2 W2 O13 101.4(3) . . ?
O2 W2 O16 99.6(2) . . ?
O13 W2 O16 94.7(2) . . ?
O2 W2 O29 99.7(2) . . ?
O13 W2 O29 95.7(2) . . ?
O16 W2 O29 155.7(2) . . ?
O2 W2 O28 91.4(2) . . ?
O13 W2 O28 167.1(2) . . ?
O16 W2 O28 84.1(2) . . ?
O29 W2 O28 80.9(2) . . ?
O2 W2 O36 168.9(2) . . ?
O13 W2 O36 87.8(2) . . ?
O16 W2 O36 73.1(2) . . ?
O29 W2 O36 85.4(2) . . ?
O28 W2 O36 79.64(19) . . ?
O2 W2 Na1 135.6(2) . . ?
O13 W2 Na1 34.38(19) . . ?
O16 W2 Na1 85.27(16) . . ?
O29 W2 Na1 91.11(16) . . ?
O28 W2 Na1 132.91(15) . . ?
O36 W2 Na1 53.40(14) . . ?
O3 W3 O14 102.5(3) . . ?
O3 W3 O32 102.3(2) . . ?
O14 W3 O32 96.2(2) . . ?
O3 W3 O17 98.9(2) . . ?
O14 W3 O17 92.2(2) . . ?
O32 W3 O17 154.9(2) . . ?
O3 W3 O20 93.2(2) . . ?
O14 W3 O20 163.9(2) . . ?
O32 W3 O20 83.8(2) . . ?
O17 W3 O20 81.8(2) . . ?
O3 W3 O37 162.0(2) . . ?
O14 W3 O37 93.5(2) . . ?
O32 W3 O37 83.8(2) . . ?
O17 W3 O37 72.09(19) . . ?
O20 W3 O37 70.48(19) . . ?
O4 W4 O26 101.8(2) . . ?
O4 W4 O30 99.9(2) . . ?
O26 W4 O30 88.2(2) . . ?
O4 W4 O21 98.8(2) . . ?
O26 W4 O21 159.4(2) . . ?
O30 W4 O21 87.2(2) . . ?
O4 W4 O17 97.9(2) . . ?
O26 W4 O17 90.0(2) . . ?
O30 W4 O17 162.2(2) . . ?
O21 W4 O17 88.3(2) . . ?
O4 W4 O37 170.8(2) . . ?
O26 W4 O37 83.12(19) . . ?
O30 W4 O37 87.97(19) . . ?
O21 W4 O37 76.7(2) . . ?
O17 W4 O37 74.2(2) . . ?
O5 W5 O27 103.3(2) . . ?
O5 W5 O30 100.5(2) . . ?
O27 W5 O30 89.1(2) . . ?
O5 W5 O18 99.4(2) . . ?
O27 W5 O18 91.9(2) . . ?
O30 W5 O18 159.3(2) . . ?
O5 W5 O22 99.8(2) . . ?
O27 W5 O22 156.9(2) . . ?
O30 W5 O22 85.8(2) . . ?
O18 W5 O22 85.3(2) . . ?
O5 W5 O38 170.2(2) . . ?
O27 W5 O38 84.6(2) . . ?
O30 W5 O38 85.27(19) . . ?
O18 W5 O38 74.28(19) . . ?
O22 W5 O38 72.53(19) . . ?
O6 W6 O28 104.3(2) . . ?
O6 W6 O18 98.2(2) . . ?
O28 W6 O18 93.1(2) . . ?
O6 W6 O31 99.5(2) . . ?
O28 W6 O31 88.3(2) . . ?
O18 W6 O31 161.3(2) . . ?
O6 W6 O23 98.0(2) . . ?
O28 W6 O23 157.6(2) . . ?
O18 W6 O23 85.7(2) . . ?
O31 W6 O23 86.0(2) . . ?
O6 W6 O38 169.4(2) . . ?
O28 W6 O38 84.8(2) . . ?
O18 W6 O38 75.43(19) . . ?
O31 W6 O38 86.18(19) . . ?
O23 W6 O38 73.2(2) . . ?
O7 W7 O29 102.0(2) . . ?
O7 W7 O31 99.7(2) . . ?
O29 W7 O31 88.9(2) . . ?
O7 W7 O24 98.6(2) . . ?
O29 W7 O24 159.3(2) . . ?
O31 W7 O24 86.7(2) . . ?
O7 W7 O19 98.3(2) . . ?
O29 W7 O19 91.2(2) . . ?
O31 W7 O19 161.6(2) . . ?
O24 W7 O19 86.7(2) . . ?
O7 W7 O39 170.2(2) . . ?
O29 W7 O39 83.9(2) . . ?
O31 W7 O39 88.1(2) . . ?
O24 W7 O39 75.8(2) . . ?
O19 W7 O39 73.6(2) . . ?
O8 W8 O15 102.8(3) . . ?
O8 W8 O32 100.8(2) . . ?
O15 W8 O32 96.2(2) . . ?
O8 W8 O19 99.9(2) . . ?
O15 W8 O19 92.1(2) . . ?
O32 W8 O19 155.4(2) . . ?
O8 W8 O25 92.8(2) . . ?
O15 W8 O25 164.1(2) . . ?
O32 W8 O25 83.4(2) . . ?
O19 W8 O25 82.3(2) . . ?
O8 W8 O39 162.4(2) . . ?
O15 W8 O39 93.3(2) . . ?
O32 W8 O39 84.1(2) . . ?
O19 W8 O39 72.2(2) . . ?
O25 W8 O39 70.8(2) . . ?
O9 W9 O20 101.3(3) . . ?
O9 W9 O35 100.6(2) . . ?
O20 W9 O35 91.8(2) . . ?
O9 W9 O33 102.7(3) . . ?
O20 W9 O33 156.0(2) . . ?
O35 W9 O33 85.3(2) . . ?
O9 W9 O21 99.0(2) . . ?
O20 W9 O21 88.7(2) . . ?
O35 W9 O21 160.0(2) . . ?
O33 W9 O21 86.2(2) . . ?
O9 W9 O37 169.5(2) . . ?
O20 W9 O37 72.7(2) . . ?
O35 W9 O37 88.3(2) . . ?
O33 W9 O37 83.4(2) . . ?
O21 W9 O37 72.69(19) . . ?
O10 W10 O22 101.2(3) . . ?
O10 W10 O23 99.8(3) . . ?
O22 W10 O23 89.8(2) . . ?
O10 W10 O33 102.1(3) . . ?
O22 W10 O33 89.1(2) . . ?
O23 W10 O33 157.9(2) . . ?
O10 W10 O34 101.3(3) . . ?
O22 W10 O34 157.5(2) . . ?
O23 W10 O34 88.1(2) . . ?
O33 W10 O34 84.5(2) . . ?
O10 W10 O38 172.1(2) . . ?
O22 W10 O38 74.2(2) . . ?
O23 W10 O38 74.0(2) . . ?
O33 W10 O38 84.4(2) . . ?
O34 W10 O38 83.6(2) . . ?
O11 W11 O25 101.6(3) . . ?
O11 W11 O34 102.5(3) . . ?
O25 W11 O34 155.8(2) . . ?
O11 W11 O24 99.3(3) . . ?
O25 W11 O24 89.9(2) . . ?
O34 W11 O24 87.6(2) . . ?
O11 W11 O35 100.5(3) . . ?
O25 W11 O35 89.1(2) . . ?
O34 W11 O35 85.1(2) . . ?
O24 W11 O35 160.0(2) . . ?
O11 W11 O39 169.9(2) . . ?
O25 W11 O39 72.6(2) . . ?
O34 W11 O39 83.8(2) . . ?
O24 W11 O39 72.8(2) . . ?
O35 W11 O39 87.9(2) . . ?
O36 Si1 O39 111.6(3) . . ?
O36 Si1 O37 111.2(3) . . ?
O39 Si1 O37 107.3(3) . . ?
O36 Si1 O38 109.8(3) . . ?
O39 Si1 O38 108.5(3) . . ?
O37 Si1 O38 108.4(3) . . ?
O15 Na1 O14 82.2(2) . . ?
O15 Na1 O13 87.8(2) . . ?
O14 Na1 O13 145.0(3) . . ?
O15 Na1 O12 144.7(3) . . ?
O14 Na1 O12 86.3(2) . . ?
O13 Na1 O12 82.9(2) . . ?
O15 Na1 O10 123.7(3) . 2_656 ?
O14 Na1 O10 121.5(2) . 2_656 ?
O13 Na1 O10 91.9(2) . 2_656 ?
O12 Na1 O10 90.7(2) . 2_656 ?
O15 Na1 O36 79.4(2) . . ?
O14 Na1 O36 79.0(2) . . ?
O13 Na1 O36 66.21(19) . . ?
O12 Na1 O36 65.7(2) . . ?
O10 Na1 O36 148.8(2) 2_656 . ?
O15 Na1 W1 118.5(2) . . ?
O14 Na1 W1 81.55(18) . . ?
O13 Na1 W1 74.09(17) . . ?
O12 Na1 W1 26.36(16) . . ?
O10 Na1 W1 115.32(19) 2_656 . ?
O36 Na1 W1 39.39(11) . . ?
O15 Na1 W2 82.74(18) . . ?
O14 Na1 W2 119.2(2) . . ?
O13 Na1 W2 25.90(15) . . ?
O12 Na1 W2 74.12(17) . . ?
O10 Na1 W2 115.80(18) 2_656 . ?
O36 Na1 W2 40.32(11) . . ?
W1 Na1 W2 56.23(6) . . ?
W10 O10 Na1 175.0(4) . 2_646 ?
W1 O12 Na1 117.5(3) . . ?
W2 O13 Na1 119.7(3) . . ?
W3 O14 Na1 146.9(3) . . ?
W8 O15 Na1 148.0(3) . . ?
W2 O16 W1 116.3(3) . . ?
W4 O17 W3 120.9(3) . . ?
W6 O18 W5 119.1(2) . . ?
W7 O19 W8 120.9(3) . . ?
W9 O20 W3 124.4(3) . . ?
W4 O21 W9 120.7(3) . . ?
W10 O22 W5 121.5(3) . . ?
W10 O23 W6 120.3(3) . . ?
W7 O24 W11 121.6(3) . . ?
W11 O25 W8 123.8(3) . . ?
W4 O26 W1 154.6(3) . . ?
W5 O27 W1 151.1(3) . . ?
W6 O28 W2 153.5(3) . . ?
W7 O29 W2 154.2(3) . . ?
W4 O30 W5 146.3(3) . . ?
W7 O31 W6 145.1(3) . . ?
W3 O32 W8 142.7(3) . . ?
W9 O33 W10 152.7(3) . . ?
W11 O34 W10 153.4(3) . . ?
W9 O35 W11 148.5(3) . . ?
Si1 O36 W1 127.4(3) . . ?
Si1 O36 W2 126.7(3) . . ?
W1 O36 W2 94.45(19) . . ?
Si1 O36 Na1 122.4(3) . . ?
W1 O36 Na1 87.04(17) . . ?
W2 O36 Na1 86.28(17) . . ?
Si1 O37 W4 123.9(3) . . ?
Si1 O37 W3 123.8(3) . . ?
W4 O37 W3 92.71(17) . . ?
Si1 O37 W9 124.6(3) . . ?
W4 O37 W9 89.86(17) . . ?
W3 O37 W9 92.36(16) . . ?
Si1 O38 W6 122.4(3) . . ?
Si1 O38 W10 127.5(3) . . ?
W6 O38 W10 92.39(18) . . ?
Si1 O38 W5 122.3(3) . . ?
W6 O38 W5 90.77(17) . . ?
W10 O38 W5 91.66(17) . . ?
Si1 O39 W7 123.2(3) . . ?
Si1 O39 W8 124.0(3) . . ?
W7 O39 W8 92.94(18) . . ?
Si1 O39 W11 124.6(3) . . ?
W7 O39 W11 89.82(18) . . ?
W8 O39 W11 92.83(17) . . ?
N2 C1 N3 123.4(10) . . ?
N2 C1 N1 117.3(11) . . ?
N3 C1 N1 119.4(10) . . ?
N5 C2 N6 121.9(8) . . ?
N5 C2 N4 118.5(8) . . ?
N6 C2 N4 119.6(8) . . ?
N8 C3 N9 122.0(10) . . ?
N8 C3 N7 120.2(11) . . ?
N9 C3 N7 117.8(11) . . ?
N10 C4 N11 120.7(7) . . ?
N10 C4 N12 119.1(7) . . ?
N11 C4 N12 120.2(7) . . ?
N15 C5 N14 119.6(7) . . ?
N15 C5 N13 120.0(7) . . ?
N14 C5 N13 120.4(7) . . ?
N18 C6 N16 119.6(7) . . ?
N18 C6 N17 119.6(7) . . ?
N16 C6 N17 120.8(7) . . ?
N19 C7 N20 120.1(6) . . ?
N19 C7 N21 119.4(6) . . ?
N20 C7 N21 120.5(6) . . ?
O40 C9 C10 123.5(14) . . ?
O40 C9 C8 119.0(14) . . ?
C10 C9 C8 117.2(14) . . ?

loop_
_geom_bond_atom_site_label_1
_geom_bond_atom_site_label_2
_geom_bond_distance
_geom_bond_site_symmetry_2
_geom_bond_publ_flag
W1 O1 1.722(6) . y
W1 O12 1.748(6) . y
W1 O26 1.933(5) . y
W1 O16 1.948(5) . y
W1 O27 2.107(5) . y
W1 O36 2.220(5) . y
W1 Na1 3.493(4) . ?
W2 O2 1.721(5) . y
W2 O13 1.760(6) . y
W2 O16 1.931(5) . y
W2 O29 1.933(5) . y
W2 O28 2.087(5) . y
W2 O36 2.268(5) . y
W2 Na1 3.498(3) . ?
W3 O3 1.731(6) . y
W3 O14 1.745(6) . y
W3 O32 1.895(5) . y
W3 O17 1.951(5) . y
W3 O20 2.081(5) . y
W3 O37 2.357(5) . y
W4 O4 1.722(5) . y
W4 O26 1.876(5) . y
W4 O30 1.897(5) . y
W4 O21 1.904(5) . y
W4 O17 1.916(5) . y
W4 O37 2.291(5) . y
W5 O5 1.708(5) . y
W5 O27 1.807(5) . y
W5 O30 1.934(5) . y
W5 O18 1.935(5) . y
W5 O22 1.959(5) . y
W5 O38 2.344(5) . y
W6 O6 1.716(5) . y
W6 O28 1.796(5) . y
W6 O18 1.911(5) . y
W6 O31 1.933(5) . y
W6 O23 1.962(5) . y
W6 O38 2.315(5) . y
W7 O7 1.712(5) . y
W7 O29 1.868(5) . y
W7 O31 1.900(5) . y
W7 O24 1.916(5) . y
W7 O19 1.919(5) . y
W7 O39 2.308(5) . y
W8 O8 1.729(6) . y
W8 O15 1.731(6) . y
W8 O32 1.920(5) . y
W8 O19 1.956(5) . y
W8 O25 2.080(6) . y
W8 O39 2.342(5) . y
W9 O9 1.713(6) . y
W9 O20 1.823(5) . y
W9 O35 1.902(5) . y
W9 O33 1.909(5) . y
W9 O21 1.937(5) . y
W9 O37 2.433(5) . y
W10 O10 1.711(6) . y
W10 O22 1.881(5) . y
W10 O23 1.901(5) . y
W10 O33 1.909(5) . y
W10 O34 1.920(5) . y
W10 O38 2.327(5) . y
W11 O11 1.715(6) . y
W11 O25 1.836(6) . y
W11 O34 1.885(5) . y
W11 O24 1.917(5) . y
W11 O35 1.933(5) . y
W11 O39 2.429(5) . y
Si1 O36 1.613(6) . y
Si1 O39 1.626(5) . y
Si1 O37 1.632(5) . y
Si1 O38 1.647(5) . y
Na1 O15 2.235(6) . y
Na1 O14 2.264(7) . y
Na1 O13 2.275(6) . y
Na1 O12 2.324(7) . y
Na1 O10 2.325(7) 2_656 y
Na1 O36 2.814(6) . y
O10 Na1 2.325(7) 2_646 ?
C1 N2 1.304(15) . ?
C1 N3 1.320(14) . ?
C1 N1 1.339(13) . ?
C2 N5 1.299(12) . ?
C2 N6 1.314(12) . ?
C2 N4 1.340(10) . ?
C3 N8 1.291(14) . ?
C3 N9 1.322(16) . ?
C3 N7 1.328(14) . ?
C4 N10 1.314(9) . ?
C4 N11 1.318(9) . ?
C4 N12 1.331(10) . ?
C5 N15 1.311(10) . ?
C5 N14 1.313(10) . ?
C5 N13 1.332(10) . ?
C6 N18 1.314(10) . ?
C6 N16 1.322(10) . ?
C6 N17 1.333(10) . ?
C7 N19 1.319(9) . ?
C7 N20 1.319(9) . ?
C7 N21 1.337(9) . ?
C8 C9 1.55(2) . ?
C9 O40 1.277(16) . ?
C9 C10 1.428(19) . ?

loop_
_geom_hbond_atom_site_label_D
_geom_hbond_atom_site_label_H
_geom_hbond_atom_site_label_A
_geom_hbond_distance_DH
_geom_hbond_distance_HA
_geom_hbond_distance_DA
_geom_hbond_angle_DHA
_geom_hbond_site_symmetry_A
N1 H1A O1 0.88 2.04 2.826(11) 148.7 .
N1 H1B O11 0.88 2.04 2.813(12) 145.6 2_656
N2 H2A O46 0.88 2.20 2.992(14) 148.7 1_455
N2 H2B O8 0.88 2.24 2.946(13) 137.3 1_455
N2 H2B O1 0.88 2.53 3.219(13) 135.2 .
N3 H3A O44 0.88 2.16 3.000(11) 160.4 2_556
N3 H3B O11 0.88 2.26 2.975(11) 138.8 2_656
N3 H3B O5 0.88 2.54 3.107(10) 122.6 2_556
N4 H4A O16 0.88 2.44 3.161(10) 139.3 .
N4 H4A O13 0.88 2.45 3.151(9) 137.3 .
N4 H4A O12 0.88 2.49 3.201(10) 138.1 .
N4 H4B O35 0.88 2.57 3.338(10) 145.8 2_656
N5 H5A O43 0.88 2.05 2.923(10) 174.3 .
N5 H5B O16 0.88 1.98 2.820(9) 160.2 .
N6 H6A O41 0.88 2.05 2.920(10) 171.6 2_656
N6 H6B O35 0.88 2.32 3.147(10) 157.5 2_656
N6 H6B N10 0.88 2.67 3.300(11) 129.5 2_656
N7 H7A O14 0.88 2.21 3.026(13) 153.3 .
N7 H7B O23 0.88 2.47 3.216(13) 143.0 2_656
N8 H8A O2 0.88 2.37 2.923(12) 120.9 1_554
N8 H8A O40 0.88 2.37 2.951(15) 123.3 .
N8 H8B O3 0.88 2.02 2.893(12) 172.1 .
N9 H9A O9 0.88 2.20 3.052(14) 163.7 2_655
N9 H9B O6 0.88 2.22 2.940(14) 139.3 2_656
N9 H9B O23 0.88 2.43 3.189(14) 144.3 2_656
N10 H10A O6 0.88 2.04 2.875(8) 159.1 1_554
N10 H10B O35 0.88 2.20 2.964(8) 144.6 .
N10 H10B O25 0.88 2.39 3.142(8) 143.2 .
N10 H10B O32 0.88 2.56 3.063(9) 117.1 .
N11 H11A O31 0.88 2.41 3.220(8) 153.0 1_554
N11 H11A O6 0.88 2.53 3.245(8) 138.4 1_554
N11 H11B O4 0.88 2.02 2.828(8) 152.1 1_655
N11 H11B O7 0.88 2.58 3.019(8) 111.5 1_554
N12 H12A O25 0.88 2.16 2.959(9) 150.9 .
N12 H12B O4 0.88 2.46 3.152(8) 136.3 1_655
N12 H12B O30 0.88 2.48 3.304(8) 155.1 1_655
N13 H13A O32 0.88 2.47 3.261(9) 150.3 .
N13 H13A O8 0.88 2.56 3.270(9) 138.8 .
N13 H13B O2 0.88 2.15 2.959(9) 153.5 1_554
N14 H14A O45 0.88 2.23 3.050(10) 155.5 1_655
N14 H14B O2 0.88 2.51 3.232(9) 140.2 1_554
N14 H14B O29 0.88 2.59 3.358(9) 146.5 1_554
N15 H15A O45 0.88 2.51 3.267(10) 143.8 1_655
N15 H15A O26 0.88 2.58 3.282(8) 137.5 1_655
N15 H15B O8 0.88 2.03 2.883(9) 161.5 .
N16 H16A O18 0.88 1.99 2.865(9) 173.3 2_656
N16 H16B O9 0.88 2.38 3.164(9) 148.2 2_655
N17 H17A O42 0.88 2.18 3.048(9) 167.3 2_756
N17 H17B O21 0.88 2.06 2.876(9) 152.7 2_655
N18 H18A O5 0.88 2.04 2.903(9) 165.5 2_656
N18 H18B O24 0.88 2.05 2.810(9) 143.7 2_756
N19 H19A O3 0.88 2.05 2.901(9) 162.6 2_655
N19 H19B O16 0.88 2.16 2.921(8) 144.1 2_656
N19 H19B O28 0.88 2.38 2.999(8) 127.5 2_656
N19 H19B O27 0.88 2.56 3.275(8) 138.3 2_656
N20 H20A O17 0.88 1.95 2.823(8) 171.8 2_655
N20 H20B O7 0.88 2.04 2.885(9) 161.4 2_756
N21 H21A O27 0.88 2.28 3.049(8) 146.5 2_656
N21 H21A O1 0.88 2.45 3.193(9) 142.1 2_656
N21 H21B O19 0.88 1.96 2.834(8) 173.1 2_756
